data_1511581
loop_
_publ_author_name
'Dub, O.M.'
'Chaban, N.F.'
'Kuz'ma, Yu.B.'

_publ_section_title
;
 New borides of Pr5-x Co2+x B6-type structure containing iron and cobalt
;
_journal_name_full 'Journal of the Less-Common Metals'
_journal_page_first 297
_journal_page_last 302
_journal_paper_doi 10.1016/0022-5088(86)90050-0
_journal_volume 117
_journal_year 1986
_chemical_formula_sum 'B6 Co2.85 Tb4.15'
_chemical_name_systematic 'Tb4.15 Co2.85 B6'
_space_group_IT_number 166
_symmetry_space_group_name_Hall '-R 3 2"'
_symmetry_space_group_name_H-M 'R -3 m :H'
_cell_angle_alpha 90
_cell_angle_beta 90
_cell_angle_gamma 120
_cell_formula_units_Z 3
_cell_length_a 5.4
_cell_length_b 5.4
_cell_length_c 23.2
_cell_volume 585.877
_citation_journal_id_ASTM JCOMAH
_cod_data_source_file boron4-x_231.cif
_cod_data_source_block B6Co2.85Tb4.15
_cod_original_cell_volume 585.8766
_cod_database_code 1511581

loop_
_symmetry_equiv_pos_as_xyz
x,y,z
-y,x-y,z
-x+y,-x,z
y,x,-z
-x,-x+y,-z
x-y,-y,-z
-x,-y,-z
y,-x+y,-z
x-y,x,-z
-y,-x,z
x,x-y,z
-x+y,y,z
x+2/3,y+1/3,z+1/3
-y+2/3,x-y+1/3,z+1/3
-x+y+2/3,-x+1/3,z+1/3
y+2/3,x+1/3,-z+1/3
-x+2/3,-x+y+1/3,-z+1/3
x-y+2/3,-y+1/3,-z+1/3
-x+2/3,-y+1/3,-z+1/3
y+2/3,-x+y+1/3,-z+1/3
x-y+2/3,x+1/3,-z+1/3
-y+2/3,-x+1/3,z+1/3
x+2/3,x-y+1/3,z+1/3
-x+y+2/3,y+1/3,z+1/3
x+1/3,y+2/3,z+2/3
-y+1/3,x-y+2/3,z+2/3
-x+y+1/3,-x+2/3,z+2/3
y+1/3,x+2/3,-z+2/3
-x+1/3,-x+y+2/3,-z+2/3
x-y+1/3,-y+2/3,-z+2/3
-x+1/3,-y+2/3,-z+2/3
y+1/3,-x+y+2/3,-z+2/3
x-y+1/3,x+2/3,-z+2/3
-y+1/3,-x+2/3,z+2/3
x+1/3,x-y+2/3,z+2/3
-x+y+1/3,y+2/3,z+2/3

loop_
_atom_site_label
_atom_site_type_symbol
_atom_site_fract_x
_atom_site_fract_y
_atom_site_fract_z
_atom_site_occupancy
_atom_site_U_iso_or_equiv
Tb1 Tb 0 0 0 0.133 0.0
Co2 Co 0 0 0.112 1 0.0
Tb2 Tb 0 0 0.2497 1 0.0
B1 B 0.3333 0 0.5 1 0.0
Co1 Co 0 0 0 0.867 0.0
Tb3 Tb 0 0 0.4147 1 0.0
